data_7150905
loop_
_publ_author_name
'Grabowsky, Simon'
'Pfeuffer, Thomas'
'Morgenroth, Wolfgang'
'Paulmann, Carsten'
'Schirmeister, Tanja'
'Luger, Peter'

_publ_contact_author
;
  Prof. Dr. Peter Luger
  Freie Universit\"at Berlin
  Institut f\"ur Chemie und Biochemie
  Kristallographie
  Fabeckstr. 36a
  14195 Berlin
  Germany
;
_publ_section_title
;
 A comparative study on the experimentally derived electron densities
 of three protease inhibitor model compounds
;
_journal_issue 13
_journal_name_full 'Organic &amp; Biomolecular Chemistry'
_journal_page_first 2295
_journal_page_last 2307
_journal_paper_doi 10.1039/b802831a
_journal_volume 6
_journal_year 2008
_chemical_formula_moiety 'C12 H12 N2 O6'
_chemical_formula_sum 'C12 H12 N2 O6'
_chemical_formula_weight 280.24
_chemical_name_common 'acceptor-substituted aziridine'
_space_group_IT_number 2
_symmetry_cell_setting triclinic
_symmetry_space_group_name_Hall '-P 1'
_symmetry_space_group_name_H-M 'P -1'
_atom_sites_solution_hydrogens geom
_atom_sites_solution_primary direct
_atom_sites_solution_secondary difmap
_cell_angle_alpha 105.97(3)
_cell_angle_beta 106.05(3)
_cell_angle_gamma 107.14(3)
_cell_formula_units_Z 4
_cell_length_a 8.0274(16)
_cell_length_b 13.333(3)
_cell_length_c 13.674(3)
_cell_measurement_reflns_used 987
_cell_measurement_temperature 27(2)
_cell_measurement_theta_max 52.33
_cell_measurement_theta_min 26.29
_cell_volume 1238.5(7)
_computing_cell_refinement 'SAINT, Bruker-AXS inc., 1994-1996, Madison, WI(USA)'
_computing_data_collection 'SMART, Bruker-AXS inc., 1996, Madison, WI(USA)'
_computing_data_reduction 'SORTAV Blessing, R. J. Appl. Cryst. 22, 396 (1989)'
_computing_molecular_graphics 'Volkov et al, (2006)'
_computing_publication_material 'Volkov et al, (2006)'
_computing_structure_refinement 'Volkov et al, (2006)'
_computing_structure_solution 'SHELXS-97 (Sheldrick, 1990)'
_diffrn_ambient_temperature 27(2)
_diffrn_measured_fraction_theta_full 0.952
_diffrn_measured_fraction_theta_max 0.852
_diffrn_measurement_device_type 'Bruker APEX CCD area detector'
_diffrn_measurement_method 'phi scans'
_diffrn_radiation_monochromator graphite
_diffrn_radiation_source 'fine-focus sealed tube'
_diffrn_radiation_type MoK\a
_diffrn_radiation_wavelength 0.71073
_diffrn_reflns_av_R_equivalents 0.0479
_diffrn_reflns_av_sigmaI/netI 0.0520
_diffrn_reflns_limit_h_max 16
_diffrn_reflns_limit_h_min -17
_diffrn_reflns_limit_k_max 22
_diffrn_reflns_limit_k_min -29
_diffrn_reflns_limit_l_max 30
_diffrn_reflns_limit_l_min 0
_diffrn_reflns_number 113442
_diffrn_reflns_theta_full 40.25
_diffrn_reflns_theta_max 51.43
_diffrn_reflns_theta_min 1.68
_diffrn_standards_decay_% 0
_exptl_absorpt_coefficient_mu 0.123
_exptl_absorpt_correction_type none
_exptl_crystal_colour red
_exptl_crystal_density_diffrn 1.503
_exptl_crystal_density_method 'not measured'
_exptl_crystal_description block
_exptl_crystal_F_000 584
_exptl_crystal_size_max 0.60
_exptl_crystal_size_mid 0.40
_exptl_crystal_size_min 0.25
_refine_diff_density_max 0.455
_refine_diff_density_min -0.313
_refine_diff_density_rms 0.071
_refine_ls_extinction_method none
_refine_ls_goodness_of_fit_ref 1.426
_refine_ls_hydrogen_treatment refU
_refine_ls_matrix_type full
_refine_ls_number_parameters 603
_refine_ls_number_reflns 16994
_refine_ls_number_restraints 0
_refine_ls_R_factor_all 0.052
_refine_ls_R_factor_gt 0.033
_refine_ls_R_Fsqd_factor 0.045
_refine_ls_shift/su_max 0
_refine_ls_structure_factor_coef F
_refine_ls_weighting_details
;
calc w1 = 1/[s^2^(Fo)]
;
_refine_ls_weighting_scheme calc
_refine_ls_wR_factor_ref 0.039
_reflns_number_gt 16994
_reflns_number_total 23550
_reflns_threshold_expression >3sigma(I)
_cod_data_source_file b802831a.txt
_cod_data_source_block Aziridin_conventional
_cod_database_code 7150905

loop_
_space_group_symop_id
_space_group_symop_operation_xyz
1 +X,+Y,+Z
2 -X,-Y,-Z

loop_
_atom_site_aniso_label
_atom_site_aniso_U_11
_atom_site_aniso_U_22
_atom_site_aniso_U_33
_atom_site_aniso_U_12
_atom_site_aniso_U_13
_atom_site_aniso_U_23
O1 0.00938(14) 0.0145(2) 0.0215(2) 0.00553(13) 0.00766(13) 0.00697(14)
O2 0.01050(15) 0.00983(17) 0.02114(19) 0.00231(12) 0.00584(13) 0.00481(13)
O3 0.01166(13) 0.01029(15) 0.01280(14) 0.00710(12) 0.00301(12) 0.00366(12)
O4 0.01000(12) 0.00845(14) 0.00813(12) 0.00468(10) 0.00179(10) 0.00209(10)
O5 0.00790(12) 0.01140(16) 0.01017(12) 0.00494(9) 0.00299(10) 0.00434(10)
O6 0.00763(12) 0.01276(16) 0.00877(12) 0.00327(9) 0.00380(10) 0.00481(10)
O1A 0.01139(15) 0.0183(2) 0.0213(2) 0.00892(15) 0.00839(14) 0.00625(15)
O2A 0.01390(16) 0.01248(18) 0.01589(17) 0.00769(14) 0.00502(13) 0.00339(12)
O3A 0.00803(12) 0.00915(14) 0.01163(13) 0.00213(10) 0.00052(11) 0.00414(10)
O4A 0.00900(12) 0.00728(13) 0.00948(12) 0.00283(10) 0.00210(10) 0.00359(9)
O5A 0.01109(13) 0.01467(17) 0.01286(14) 0.00821(12) 0.00553(11) 0.00829(13)
O6A 0.01040(12) 0.01166(15) 0.01011(12) 0.00683(11) 0.00613(10) 0.00568(11)
N1 0.00873(14) 0.00817(16) 0.00813(13) 0.00327(11) 0.00368(11) 0.00207(11)
N2 0.00735(13) 0.00960(17) 0.01214(15) 0.00347(12) 0.00375(11) 0.00508(11)
N1A 0.00896(14) 0.00910(16) 0.01011(14) 0.00410(12) 0.00427(12) 0.00493(12)
N2A 0.00941(14) 0.01283(19) 0.01004(14) 0.00657(13) 0.00362(11) 0.00304(11)
C1 0.00765(13) 0.00837(16) 0.00912(14) 0.00363(11) 0.00378(11) 0.00412(12)
C2 0.00714(13) 0.00775(15) 0.00754(13) 0.00322(11) 0.00306(11) 0.00314(11)
C3 0.00777(13) 0.00757(15) 0.00922(14) 0.00349(11) 0.00412(11) 0.00376(11)
C4 0.00881(14) 0.00771(16) 0.01261(16) 0.00383(12) 0.00522(12) 0.00365(12)
C5 0.00869(14) 0.00764(16) 0.01127(15) 0.00402(12) 0.00496(12) 0.00343(11)
C6 0.00863(14) 0.00735(16) 0.01201(15) 0.00349(11) 0.00467(12) 0.00339(12)
C7 0.00882(14) 0.00870(17) 0.01350(16) 0.00471(12) 0.00555(12) 0.00458(12)
C8 0.00755(13) 0.00878(16) 0.01001(14) 0.00358(11) 0.00389(11) 0.00423(11)
C9 0.00722(12) 0.00749(15) 0.00826(13) 0.00347(11) 0.00293(10) 0.00312(11)
C10 0.00991(14) 0.01267(18) 0.00904(14) 0.00385(13) 0.00201(12) 0.00389(12)
C11 0.00685(12) 0.00777(15) 0.00821(13) 0.00322(10) 0.00309(10) 0.00302(10)
C12 0.00935(15) 0.0163(2) 0.01211(17) 0.00295(13) 0.00570(13) 0.00521(14)
C1A 0.00840(14) 0.01050(18) 0.00750(14) 0.00463(12) 0.00298(12) 0.00306(12)
C2A 0.00738(13) 0.00774(15) 0.00747(13) 0.00390(11) 0.00313(11) 0.00320(11)
C3A 0.00785(13) 0.00975(16) 0.00807(14) 0.00410(12) 0.00327(11) 0.00256(11)
C4A 0.00872(14) 0.01056(18) 0.01176(16) 0.00421(12) 0.00489(12) 0.00371(12)
C5A 0.00789(13) 0.00936(17) 0.01125(15) 0.00380(12) 0.00401(11) 0.00200(12)
C6A 0.00882(14) 0.00988(18) 0.01092(15) 0.00400(12) 0.00387(12) 0.00215(12)
C7A 0.00801(14) 0.01174(19) 0.01178(16) 0.00441(12) 0.00455(12) 0.00328(12)
C8A 0.00810(13) 0.01143(18) 0.00897(15) 0.00516(13) 0.00336(11) 0.00262(12)
C9A 0.00716(12) 0.00703(15) 0.00745(12) 0.00325(11) 0.00250(10) 0.00275(10)
C10A 0.01221(15) 0.01002(17) 0.01227(16) 0.00550(13) 0.00439(13) 0.00593(13)
C11A 0.00795(12) 0.00843(15) 0.00884(13) 0.00471(11) 0.00380(11) 0.00395(11)
C12A 0.01315(16) 0.01318(19) 0.01414(17) 0.00827(14) 0.00859(14) 0.00611(14)

loop_
_atom_site_label
_atom_site_fract_x
_atom_site_fract_y
_atom_site_fract_z
_atom_site_occupancy
_atom_site_symmetry_multiplicity
_atom_site_U_iso_or_equiv
O1 1.58312(7) 0.97409(5) 0.35172(5) 1 2 0.015
O2 1.53002(7) 1.12269(5) 0.42073(5) 1 2 0.015
O3 0.91992(6) 0.60617(4) 0.45643(4) 1 2 0.012
O4 0.90334(6) 0.77316(4) 0.53653(3) 1 2 0.009
O5 0.35335(6) 0.62169(4) 0.29438(4) 1 2 0.010
O6 0.50117(6) 0.62180(4) 0.46109(3) 1 2 0.010
O1A 0.34277(8) 0.93848(6) 1.11267(5) 1 2 0.016
O2A 0.58931(8) 1.08130(5) 1.13803(4) 1 2 0.014
O3A 0.56524(6) 0.59843(4) 0.73784(4) 1 2 0.011
O4A 0.81743(6) 0.76667(4) 0.81744(3) 1 2 0.009
O5A 1.09949(6) 0.56953(4) 0.92675(4) 1 2 0.011
O6A 1.03700(6) 0.62966(4) 0.78688(3) 1 2 0.009
N1 0.67659(7) 0.60847(4) 0.24636(4) 1 2 0.009
N2 1.48014(6) 1.01910(5) 0.37816(4) 1 2 0.009
N1A 0.74291(7) 0.55868(4) 0.93655(4) 1 2 0.009
N2A 0.50350(7) 0.97962(5) 1.11538(4) 1 2 0.011
C1 0.72370(7) 0.73059(4) 0.29023(4) 1 2 0.008
C2 0.68324(6) 0.66004(4) 0.35709(4) 1 2 0.007
C3 0.92255(7) 0.80566(4) 0.31580(4) 1 2 0.008
C4 1.04759(7) 0.75814(5) 0.29147(4) 1 2 0.009
C5 0.98459(7) 0.92431(4) 0.36397(4) 1 2 0.009
C6 1.16862(7) 0.99524(4) 0.38627(4) 1 2 0.009
C7 1.23116(7) 0.82798(5) 0.31145(4) 1 2 0.010
C8 1.28736(7) 0.94522(4) 0.35783(4) 1 2 0.008
C9 0.84738(6) 0.67321(4) 0.45364(4) 1 2 0.008
C10 1.05850(7) 0.79754(5) 0.63604(4) 1 2 0.011
C11 0.49417(6) 0.63338(4) 0.36686(4) 1 2 0.008
C12 0.32195(8) 0.58932(5) 0.47436(5) 1 2 0.013
C1A 0.86534(7) 0.67825(5) 1.00601(4) 1 2 0.009
C2A 0.84319(6) 0.62759(4) 0.88759(4) 1 2 0.007
C3A 0.77127(7) 0.75659(5) 1.03625(4) 1 2 0.009
C4A 0.58730(7) 0.71354(5) 1.03224(4) 1 2 0.010
C5A 0.86811(7) 0.87401(5) 1.06715(4) 1 2 0.010
C6A 0.78113(7) 0.94830(5) 1.09281(4) 1 2 0.010
C7A 0.50002(7) 0.78712(5) 1.06039(4) 1 2 0.011
C8A 0.59832(7) 0.90272(5) 1.08951(4) 1 2 0.009
C9A 0.72428(6) 0.65952(4) 0.80443(4) 1 2 0.007
C10A 0.71111(8) 0.80760(5) 0.74554(5) 1 2 0.011
C11A 1.00772(6) 0.60545(4) 0.86982(4) 1 2 0.008
C12A 1.19556(8) 0.61363(5) 0.76292(5) 1 2 0.012
H1 0.615067 0.762052 0.26147 1 2 0.018(5)
H4 0.999927 0.666442 0.255078 1 2 0.015(4)
H5 0.889398 0.960526 0.386038 1 2 0.013(4)
H6 1.222156 1.087145 0.424772 1 2 0.020(4)
H7 1.327298 0.791652 0.291069 1 2 0.017(4)
H10A 1.178891 0.790364 0.621215 1 2 0.030(5)
H10B 1.00846 0.739847 0.672275 1 2 0.033(5)
H10C 1.095381 0.883522 0.687327 1 2 0.026(4)
H12A 0.354134 0.586406 0.554312 1 2 0.029(5)
H12B 0.266737 0.652363 0.470613 1 2 0.032(5)
H12C 0.224356 0.508983 0.410457 1 2 0.031(5)
H1N 0.540349 0.562038 0.19367 1 2 0.013(4)
H1A 1.004246 0.69742 1.067255 1 2 0.020(5)
H4A 0.516034 0.622379 1.006743 1 2 0.017(4)
H5A 1.009841 0.910126 1.069748 1 2 0.019(4)
H6A 0.850118 1.038847 1.113975 1 2 0.014(4)
H7A 0.357717 0.754589 1.057929 1 2 0.010(3)
H10D 0.58543 0.805414 0.75865 1 2 0.030(5)
H10E 0.806114 0.891783 0.764282 1 2 0.033(5)
H10F 0.671651 0.75945 0.660254 1 2 0.028(5)
H12D 1.214641 0.542199 0.776849 1 2 0.037(6)
H12E 1.318905 0.690417 0.81214 1 2 0.029(5)
H12F 1.154591 0.597474 0.677134 1 2 0.028(5)
H1NA 0.812189 0.510968 0.957681 1 2 0.014(5)

loop_
_geom_angle_atom_site_label_1
_geom_angle_atom_site_label_2
_geom_angle_atom_site_label_3
_geom_angle
_geom_angle_site_symmetry_1
_geom_angle_site_symmetry_2
_geom_angle_site_symmetry_3
_geom_angle_publ_flag
C9 O4 C10 115.80(4) 1_555 1_555 1_555 yes
C11 O6 C12 115.58(4) 1_555 1_555 1_555 yes
C9A O4A C10A 114.73(4) 1_555 1_555 1_555 yes
C11A O6A C12A 117.09(4) 1_555 1_555 1_555 yes
C1 N1 C2 62.38(3) 1_555 1_555 1_555 yes
C1 N1 H1N 113.14 1_555 1_555 1_555 yes
C2 N1 H1N 109.06 1_555 1_555 1_555 yes
O1 N2 O2 123.48(6) 1_555 1_555 1_555 yes
O1 N2 C8 118.31(5) 1_555 1_555 1_555 yes
O2 N2 C8 118.21(5) 1_555 1_555 1_555 yes
C1A N1A C2A 62.13(3) 1_555 1_555 1_555 yes
C1A N1A H1NA 107.98 1_555 1_555 1_555 yes
C2A N1A H1NA 109.03 1_555 1_555 1_555 yes
O1A N2A O2A 123.74(6) 1_555 1_555 1_555 yes
O1A N2A C8A 118.23(6) 1_555 1_555 1_555 yes
O2A N2A C8A 118.04(5) 1_555 1_555 1_555 yes
N1 C1 C2 58.82(3) 1_555 1_555 1_555 yes
N1 C1 C3 115.64(4) 1_555 1_555 1_555 yes
N1 C1 H1 119.18 1_555 1_555 1_555 yes
C2 C1 C3 120.22(4) 1_555 1_555 1_555 yes
C2 C1 H1 114.72 1_555 1_555 1_555 yes
C3 C1 H1 116.18 1_555 1_555 1_555 yes
N1 C2 C1 58.80(3) 1_555 1_555 1_555 yes
N1 C2 C9 117.74(4) 1_555 1_555 1_555 yes
N1 C2 C11 115.51(4) 1_555 1_555 1_555 yes
C1 C2 C9 118.19(4) 1_555 1_555 1_555 yes
C1 C2 C11 116.47(4) 1_555 1_555 1_555 yes
C9 C2 C11 117.23(4) 1_555 1_555 1_555 yes
C1 C3 C4 120.32(5) 1_555 1_555 1_555 yes
C1 C3 C5 119.96(4) 1_555 1_555 1_555 yes
C4 C3 C5 119.72(4) 1_555 1_555 1_555 yes
C3 C4 C7 120.48(5) 1_555 1_555 1_555 yes
C3 C4 H4 119.64 1_555 1_555 1_555 yes
C7 C4 H4 119.86 1_555 1_555 1_555 yes
C3 C5 C6 120.48(5) 1_555 1_555 1_555 yes
C3 C5 H5 119.44 1_555 1_555 1_555 yes
C6 C5 H5 120.06 1_555 1_555 1_555 yes
C5 C6 C8 118.28(5) 1_555 1_555 1_555 yes
C5 C6 H6 122.49 1_555 1_555 1_555 yes
C8 C6 H6 119.23 1_555 1_555 1_555 yes
C4 C7 C8 118.33(5) 1_555 1_555 1_555 yes
C4 C7 H7 120.75 1_555 1_555 1_555 yes
C8 C7 H7 120.91 1_555 1_555 1_555 yes
N2 C8 C6 118.85(5) 1_555 1_555 1_555 yes
N2 C8 C7 118.50(5) 1_555 1_555 1_555 yes
C6 C8 C7 122.65(5) 1_555 1_555 1_555 yes
O3 C9 O4 124.67(5) 1_555 1_555 1_555 yes
O3 C9 C2 126.13(5) 1_555 1_555 1_555 yes
O4 C9 C2 109.19(4) 1_555 1_555 1_555 yes
O4 C10 H10A 112.90 1_555 1_555 1_555 yes
O4 C10 H10B 107.71 1_555 1_555 1_555 yes
O4 C10 H10C 105.11 1_555 1_555 1_555 yes
H10A C10 H10B 110.18 1_555 1_555 1_555 yes
H10A C10 H10C 109.13 1_555 1_555 1_555 yes
H10B C10 H10C 111.74 1_555 1_555 1_555 yes
O5 C11 O6 125.39(5) 1_555 1_555 1_555 yes
O5 C11 C2 122.58(4) 1_555 1_555 1_555 yes
O6 C11 C2 112.01(4) 1_555 1_555 1_555 yes
O6 C12 H12A 105.51 1_555 1_555 1_555 yes
O6 C12 H12B 109.53 1_555 1_555 1_555 yes
O6 C12 H12C 109.59 1_555 1_555 1_555 yes
H12A C12 H12B 109.96 1_555 1_555 1_555 yes
H12A C12 H12C 112.31 1_555 1_555 1_555 yes
H12B C12 H12C 109.82 1_555 1_555 1_555 yes
N1A C1A C2A 58.98(3) 1_555 1_555 1_555 yes
N1A C1A C3A 117.25(4) 1_555 1_555 1_555 yes
N1A C1A H1A 117.68 1_555 1_555 1_555 yes
C2A C1A C3A 119.55(4) 1_555 1_555 1_555 yes
C2A C1A H1A 114.26 1_555 1_555 1_555 yes
C3A C1A H1A 116.69 1_555 1_555 1_555 yes
N1A C2A C1A 58.89(3) 1_555 1_555 1_555 yes
N1A C2A C9A 116.37(4) 1_555 1_555 1_555 yes
N1A C2A C11A 116.25(4) 1_555 1_555 1_555 yes
C1A C2A C9A 117.38(4) 1_555 1_555 1_555 yes
C1A C2A C11A 116.39(4) 1_555 1_555 1_555 yes
C9A C2A C11A 118.11(4) 1_555 1_555 1_555 yes
C1A C3A C4A 120.47(5) 1_555 1_555 1_555 yes
C1A C3A C5A 119.47(4) 1_555 1_555 1_555 yes
C4A C3A C5A 120.06(5) 1_555 1_555 1_555 yes
C3A C4A C7A 120.21(5) 1_555 1_555 1_555 yes
C3A C4A H4A 118.05 1_555 1_555 1_555 yes
C7A C4A H4A 121.74 1_555 1_555 1_555 yes
C3A C5A C6A 120.43(5) 1_555 1_555 1_555 yes
C3A C5A H5A 122.03 1_555 1_555 1_555 yes
C6A C5A H5A 117.52 1_555 1_555 1_555 yes
C5A C6A C8A 118.05(5) 1_555 1_555 1_555 yes
C5A C6A H6A 122.18 1_555 1_555 1_555 yes
C8A C6A H6A 119.77 1_555 1_555 1_555 yes
C4A C7A C8A 118.50(5) 1_555 1_555 1_555 yes
C4A C7A H7A 120.75 1_555 1_555 1_555 yes
C8A C7A H7A 120.74 1_555 1_555 1_555 yes
N2A C8A C6A 118.86(5) 1_555 1_555 1_555 yes
N2A C8A C7A 118.40(5) 1_555 1_555 1_555 yes
C6A C8A C7A 122.73(5) 1_555 1_555 1_555 yes
O3A C9A O4A 124.49(5) 1_555 1_555 1_555 yes
O3A C9A C2A 124.99(5) 1_555 1_555 1_555 yes
O4A C9A C2A 110.48(4) 1_555 1_555 1_555 yes
O4A C10A H10D 111.15 1_555 1_555 1_555 yes
O4A C10A H10E 105.10 1_555 1_555 1_555 yes
O4A C10A H10F 112.71 1_555 1_555 1_555 yes
H10D C10A H10E 112.54 1_555 1_555 1_555 yes
H10D C10A H10F 108.03 1_555 1_555 1_555 yes
H10E C10A H10F 107.31 1_555 1_555 1_555 yes
O5A C11A O6A 125.79(5) 1_555 1_555 1_555 yes
O5A C11A C2A 122.20(4) 1_555 1_555 1_555 yes
O6A C11A C2A 112.01(4) 1_555 1_555 1_555 yes
O6A C12A H12D 111.72 1_555 1_555 1_555 yes
O6A C12A H12E 108.14 1_555 1_555 1_555 yes
O6A C12A H12F 103.64 1_555 1_555 1_555 yes
H12D C12A H12E 111.77 1_555 1_555 1_555 yes
H12D C12A H12F 109.55 1_555 1_555 1_555 yes
H12E C12A H12F 111.74 1_555 1_555 1_555 yes

loop_
_geom_bond_atom_site_label_1
_geom_bond_atom_site_label_2
_geom_bond_distance
_geom_bond_site_symmetry_1
_geom_bond_site_symmetry_2
_geom_bond_publ_flag
O1 N2 1.2298(7) 1_555 1_555 yes
O2 N2 1.2287(8) 1_555 1_555 yes
O3 C9 1.2052(7) 1_555 1_555 yes
O4 C9 1.3405(7) 1_555 1_555 yes
O4 C10 1.4453(7) 1_555 1_555 yes
O5 C11 1.2148(6) 1_555 1_555 yes
O6 C11 1.3273(6) 1_555 1_555 yes
O6 C12 1.4528(7) 1_555 1_555 yes
O1A N2A 1.2298(7) 1_555 1_555 yes
O2A N2A 1.2284(8) 1_555 1_555 yes
O3A C9A 1.2077(6) 1_555 1_555 yes
O4A C9A 1.3374(6) 1_555 1_555 yes
O4A C10A 1.4486(7) 1_555 1_555 yes
O5A C11A 1.2140(6) 1_555 1_555 yes
O6A C11A 1.3228(6) 1_555 1_555 yes
O6A C12A 1.4580(7) 1_555 1_555 yes
N1 C1 1.4588(7) 1_555 1_555 yes
N1 C2 1.4590(7) 1_555 1_555 yes
N1 H1N 1.0090 1_555 1_555 yes
N2 C8 1.4681(7) 1_555 1_555 yes
N1A C1A 1.4618(7) 1_555 1_555 yes
N1A C2A 1.4631(7) 1_555 1_555 yes
N1A H1NA 1.0090 1_555 1_555 yes
N2A C8A 1.4714(7) 1_555 1_555 yes
C1 C2 1.5110(7) 1_555 1_555 yes
C1 C3 1.4930(7) 1_555 1_555 yes
C1 H1 1.0990 1_555 1_555 yes
C2 C9 1.5112(6) 1_555 1_555 yes
C2 C11 1.5061(7) 1_555 1_555 yes
C3 C4 1.4011(7) 1_555 1_555 yes
C3 C5 1.4019(7) 1_555 1_555 yes
C4 C7 1.3935(7) 1_555 1_555 yes
C4 H4 1.0830 1_555 1_555 yes
C5 C6 1.3923(7) 1_555 1_555 yes
C5 H5 1.0830 1_555 1_555 yes
C6 C8 1.3935(7) 1_555 1_555 yes
C6 H6 1.0830 1_555 1_555 yes
C7 C8 1.3891(7) 1_555 1_555 yes
C7 H7 1.0830 1_555 1_555 yes
C10 H10A 1.0660 1_555 1_555 yes
C10 H10B 1.0660 1_555 1_555 yes
C10 H10C 1.0660 1_555 1_555 yes
C12 H12A 1.0660 1_555 1_555 yes
C12 H12B 1.0660 1_555 1_555 yes
C12 H12C 1.0660 1_555 1_555 yes
C1A C2A 1.5093(7) 1_555 1_555 yes
C1A C3A 1.4940(7) 1_555 1_555 yes
C1A H1A 1.0990 1_555 1_555 yes
C2A C9A 1.5136(7) 1_555 1_555 yes
C2A C11A 1.5027(7) 1_555 1_555 yes
C3A C4A 1.3970(7) 1_555 1_555 yes
C3A C5A 1.4039(8) 1_555 1_555 yes
C4A C7A 1.3957(8) 1_555 1_555 yes
C4A H4A 1.0830 1_555 1_555 yes
C5A C6A 1.3942(8) 1_555 1_555 yes
C5A H5A 1.0830 1_555 1_555 yes
C6A C8A 1.3955(7) 1_555 1_555 yes
C6A H6A 1.0830 1_555 1_555 yes
C7A C8A 1.3888(8) 1_555 1_555 yes
C7A H7A 1.0830 1_555 1_555 yes
C10A H10D 1.0660 1_555 1_555 yes
C10A H10E 1.0660 1_555 1_555 yes
C10A H10F 1.0660 1_555 1_555 yes
C12A H12D 1.0660 1_555 1_555 yes
C12A H12E 1.0660 1_555 1_555 yes
C12A H12F 1.0660 1_555 1_555 yes

loop_
_geom_torsion_atom_site_label_1
_geom_torsion_atom_site_label_2
_geom_torsion_atom_site_label_3
_geom_torsion_atom_site_label_4
_geom_torsion
_geom_torsion_site_symmetry_1
_geom_torsion_site_symmetry_2
_geom_torsion_site_symmetry_3
_geom_torsion_site_symmetry_4
_geom_torsion_publ_flag
C10 O4 C9 O3 -1.90(5) 1_555 1_555 1_555 1_555 yes
C10 O4 C9 C2 179.11(6) 1_555 1_555 1_555 1_555 yes
C9 O4 C10 H10A 53.46 1_555 1_555 1_555 1_555 yes
C9 O4 C10 H10B -68.41 1_555 1_555 1_555 1_555 yes
C9 O4 C10 H10C 172.31 1_555 1_555 1_555 1_555 yes
C12 O6 C11 O5 1.81(5) 1_555 1_555 1_555 1_555 yes
C12 O6 C11 C2 -176.51(6) 1_555 1_555 1_555 1_555 yes
C11 O6 C12 H12A -178.37 1_555 1_555 1_555 1_555 yes
C11 O6 C12 H12B -60.05 1_555 1_555 1_555 1_555 yes
C11 O6 C12 H12C 60.50 1_555 1_555 1_555 1_555 yes
C10A O4A C9A O3A 1.11(5) 1_555 1_555 1_555 1_555 yes
C10A O4A C9A C2A -176.72(6) 1_555 1_555 1_555 1_555 yes
C9A O4A C10A H10D 59.95 1_555 1_555 1_555 1_555 yes
C9A O4A C10A H10E -178.04 1_555 1_555 1_555 1_555 yes
C9A O4A C10A H10F -61.49 1_555 1_555 1_555 1_555 yes
C12A O6A C11A O5A -1.11(5) 1_555 1_555 1_555 1_555 yes
C12A O6A C11A C2A 178.87(6) 1_555 1_555 1_555 1_555 yes
C11A O6A C12A H12D 35.27 1_555 1_555 1_555 1_555 yes
C11A O6A C12A H12E -88.14 1_555 1_555 1_555 1_555 yes
C11A O6A C12A H12F 153.13 1_555 1_555 1_555 1_555 yes
C2 N1 C1 C3 111.23(5) 1_555 1_555 1_555 1_555 yes
C1 N1 C2 C9 -107.79(5) 1_555 1_555 1_555 1_555 yes
C1 N1 C2 C11 106.76(5) 1_555 1_555 1_555 1_555 yes
C2 N1 C1 H1 -102.83 1_555 1_555 1_555 1_555 yes
H1N N1 C1 C2 100.21 1_555 1_555 1_555 1_555 yes
H1N N1 C1 C3 -148.56 1_555 1_555 1_555 1_555 yes
H1N N1 C1 H1 -2.62 1_555 1_555 1_555 1_555 yes
H1N N1 C2 C1 -106.76 1_555 1_555 1_555 1_555 yes
H1N N1 C2 C9 145.45 1_555 1_555 1_555 1_555 yes
H1N N1 C2 C11 0.00 1_555 1_555 1_555 1_555 yes
O1 N2 C8 C6 -179.27(8) 1_555 1_555 1_555 1_555 yes
O1 N2 C8 C7 1.08(5) 1_555 1_555 1_555 1_555 yes
O2 N2 C8 C6 0.73(5) 1_555 1_555 1_555 1_555 yes
O2 N2 C8 C7 -178.92(8) 1_555 1_555 1_555 1_555 yes
C2A N1A C1A C3A 109.73(5) 1_555 1_555 1_555 1_555 yes
C1A N1A C2A C9A -107.48(5) 1_555 1_555 1_555 1_555 yes
C1A N1A C2A C11A 106.34(5) 1_555 1_555 1_555 1_555 yes
C2A N1A C1A H1A -103.06 1_555 1_555 1_555 1_555 yes
H1NA N1A C1A C2A 102.49 1_555 1_555 1_555 1_555 yes
H1NA N1A C1A C3A -147.78 1_555 1_555 1_555 1_555 yes
H1NA N1A C1A H1A -0.57 1_555 1_555 1_555 1_555 yes
H1NA N1A C2A C1A -100.77 1_555 1_555 1_555 1_555 yes
H1NA N1A C2A C9A 151.75 1_555 1_555 1_555 1_555 yes
H1NA N1A C2A C11A 5.56 1_555 1_555 1_555 1_555 yes
O1A N2A C8A C6A -179.67(8) 1_555 1_555 1_555 1_555 yes
O1A N2A C8A C7A 1.72(6) 1_555 1_555 1_555 1_555 yes
O2A N2A C8A C6A 0.62(5) 1_555 1_555 1_555 1_555 yes
O2A N2A C8A C7A -177.99(8) 1_555 1_555 1_555 1_555 yes
N1 C1 C2 C9 107.02(5) 1_555 1_555 1_555 1_555 yes
N1 C1 C2 C11 -105.12(5) 1_555 1_555 1_555 1_555 yes
N1 C1 C3 C4 3.77(5) 1_555 1_555 1_555 1_555 yes
N1 C1 C3 C5 -176.50(7) 1_555 1_555 1_555 1_555 yes
C3 C1 C2 N1 -103.47(5) 1_555 1_555 1_555 1_555 yes
C2 C1 C3 C4 71.12(6) 1_555 1_555 1_555 1_555 yes
C2 C1 C3 C5 -109.14(6) 1_555 1_555 1_555 1_555 yes
C3 C1 C2 C9 3.56(4) 1_555 1_555 1_555 1_555 yes
C3 C1 C2 C11 151.41(7) 1_555 1_555 1_555 1_555 yes
H1 C1 C2 N1 110.41 1_555 1_555 1_555 1_555 yes
H1 C1 C2 C9 -142.57 1_555 1_555 1_555 1_555 yes
H1 C1 C2 C11 5.29 1_555 1_555 1_555 1_555 yes
H1 C1 C3 C4 -143.22 1_555 1_555 1_555 1_555 yes
H1 C1 C3 C5 36.51 1_555 1_555 1_555 1_555 yes
N1 C2 C9 O3 -37.95(6) 1_555 1_555 1_555 1_555 yes
N1 C2 C9 O4 141.02(6) 1_555 1_555 1_555 1_555 yes
N1 C2 C11 O5 -34.77(5) 1_555 1_555 1_555 1_555 yes
N1 C2 C11 O6 143.60(6) 1_555 1_555 1_555 1_555 yes
C1 C2 C9 O3 -105.48(7) 1_555 1_555 1_555 1_555 yes
C1 C2 C9 O4 73.49(5) 1_555 1_555 1_555 1_555 yes
C1 C2 C11 O5 31.43(5) 1_555 1_555 1_555 1_555 yes
C1 C2 C11 O6 -150.20(6) 1_555 1_555 1_555 1_555 yes
C11 C2 C9 O3 106.90(7) 1_555 1_555 1_555 1_555 yes
C11 C2 C9 O4 -74.13(5) 1_555 1_555 1_555 1_555 yes
C9 C2 C11 O5 179.60(7) 1_555 1_555 1_555 1_555 yes
C9 C2 C11 O6 -2.03(4) 1_555 1_555 1_555 1_555 yes
C1 C3 C4 C7 177.63(8) 1_555 1_555 1_555 1_555 yes
C1 C3 C4 H4 -0.93 1_555 1_555 1_555 1_555 yes
C1 C3 C5 C6 -178.78(8) 1_555 1_555 1_555 1_555 yes
C1 C3 C5 H5 3.04 1_555 1_555 1_555 1_555 yes
C4 C3 C5 C6 0.96(5) 1_555 1_555 1_555 1_555 yes
C5 C3 C4 C7 -2.11(5) 1_555 1_555 1_555 1_555 yes
C5 C3 C4 H4 179.34 1_555 1_555 1_555 1_555 yes
C4 C3 C5 H5 -177.23 1_555 1_555 1_555 1_555 yes
C3 C4 C7 C8 1.21(5) 1_555 1_555 1_555 1_555 yes
C3 C4 C7 H7 -178.61 1_555 1_555 1_555 1_555 yes
H4 C4 C7 C8 179.76 1_555 1_555 1_555 1_555 yes
H4 C4 C7 H7 -0.06 1_555 1_555 1_555 1_555 yes
C3 C5 C6 C8 1.04(5) 1_555 1_555 1_555 1_555 yes
C3 C5 C6 H6 -178.84 1_555 1_555 1_555 1_555 yes
H5 C5 C6 C8 179.21 1_555 1_555 1_555 1_555 yes
H5 C5 C6 H6 -0.67 1_555 1_555 1_555 1_555 yes
C5 C6 C8 N2 178.38(7) 1_555 1_555 1_555 1_555 yes
C5 C6 C8 C7 -1.98(5) 1_555 1_555 1_555 1_555 yes
H6 C6 C8 N2 -1.74 1_555 1_555 1_555 1_555 yes
H6 C6 C8 C7 177.90 1_555 1_555 1_555 1_555 yes
C4 C7 C8 N2 -179.50(8) 1_555 1_555 1_555 1_555 yes
C4 C7 C8 C6 0.86(5) 1_555 1_555 1_555 1_555 yes
H7 C7 C8 N2 0.32 1_555 1_555 1_555 1_555 yes
H7 C7 C8 C6 -179.32 1_555 1_555 1_555 1_555 yes
N1A C1A C2A C9A 105.76(5) 1_555 1_555 1_555 1_555 yes
N1A C1A C2A C11A -106.10(5) 1_555 1_555 1_555 1_555 yes
N1A C1A C3A C4A 21.53(5) 1_555 1_555 1_555 1_555 yes
N1A C1A C3A C5A -157.45(7) 1_555 1_555 1_555 1_555 yes
C3A C1A C2A N1A -105.85(5) 1_555 1_555 1_555 1_555 yes
C2A C1A C3A C4A 89.55(6) 1_555 1_555 1_555 1_555 yes
C2A C1A C3A C5A -89.43(6) 1_555 1_555 1_555 1_555 yes
C3A C1A C2A C9A -0.09(4) 1_555 1_555 1_555 1_555 yes
C3A C1A C2A C11A 148.05(7) 1_555 1_555 1_555 1_555 yes
H1A C1A C2A N1A 108.88 1_555 1_555 1_555 1_555 yes
H1A C1A C2A C9A -145.36 1_555 1_555 1_555 1_555 yes
H1A C1A C2A C11A 2.78 1_555 1_555 1_555 1_555 yes
H1A C1A C3A C4A -126.00 1_555 1_555 1_555 1_555 yes
H1A C1A C3A C5A 55.02 1_555 1_555 1_555 1_555 yes
N1A C2A C9A O3A -37.33(5) 1_555 1_555 1_555 1_555 yes
N1A C2A C9A O4A 140.48(6) 1_555 1_555 1_555 1_555 yes
N1A C2A C11A O5A -27.62(5) 1_555 1_555 1_555 1_555 yes
N1A C2A C11A O6A 152.39(6) 1_555 1_555 1_555 1_555 yes
C1A C2A C9A O3A -104.21(7) 1_555 1_555 1_555 1_555 yes
C1A C2A C9A O4A 73.60(5) 1_555 1_555 1_555 1_555 yes
C1A C2A C11A O5A 38.90(5) 1_555 1_555 1_555 1_555 yes
C1A C2A C11A O6A -141.09(6) 1_555 1_555 1_555 1_555 yes
C11A C2A C9A O3A 108.21(7) 1_555 1_555 1_555 1_555 yes
C11A C2A C9A O4A -73.98(5) 1_555 1_555 1_555 1_555 yes
C9A C2A C11A O5A -173.20(7) 1_555 1_555 1_555 1_555 yes
C9A C2A C11A O6A 6.81(4) 1_555 1_555 1_555 1_555 yes
C1A C3A C4A C7A -179.89(8) 1_555 1_555 1_555 1_555 yes
C1A C3A C4A H4A 0.03 1_555 1_555 1_555 1_555 yes
C1A C3A C5A C6A 178.26(8) 1_555 1_555 1_555 1_555 yes
C1A C3A C5A H5A 0.09 1_555 1_555 1_555 1_555 yes
C4A C3A C5A C6A -0.72(5) 1_555 1_555 1_555 1_555 yes
C5A C3A C4A C7A -0.91(5) 1_555 1_555 1_555 1_555 yes
C5A C3A C4A H4A 179.00 1_555 1_555 1_555 1_555 yes
C4A C3A C5A H5A -178.89 1_555 1_555 1_555 1_555 yes
C3A C4A C7A C8A 1.58(5) 1_555 1_555 1_555 1_555 yes
C3A C4A C7A H7A -179.69 1_555 1_555 1_555 1_555 yes
H4A C4A C7A C8A -178.33 1_555 1_555 1_555 1_555 yes
H4A C4A C7A H7A 0.40 1_555 1_555 1_555 1_555 yes
C3A C5A C6A C8A 1.61(5) 1_555 1_555 1_555 1_555 yes
C3A C5A C6A H6A -177.69 1_555 1_555 1_555 1_555 yes
H5A C5A C6A C8A 179.86 1_555 1_555 1_555 1_555 yes
H5A C5A C6A H6A 0.57 1_555 1_555 1_555 1_555 yes
C5A C6A C8A N2A -179.47(8) 1_555 1_555 1_555 1_555 yes
C5A C6A C8A C7A -0.92(5) 1_555 1_555 1_555 1_555 yes
H6A C6A C8A N2A -0.16 1_555 1_555 1_555 1_555 yes
H6A C6A C8A C7A 178.39 1_555 1_555 1_555 1_555 yes
C4A C7A C8A N2A 177.89(8) 1_555 1_555 1_555 1_555 yes
C4A C7A C8A C6A -0.67(5) 1_555 1_555 1_555 1_555 yes
H7A C7A C8A N2A -0.84 1_555 1_555 1_555 1_555 yes
H7A C7A C8A C6A -179.39 1_555 1_555 1_555 1_555 yes
